data_1514296
loop_
_publ_author_name
'Juli\'a, Fabio'
'Bautista, Delia'
'Fern\'andez-Hern\'andez, Jes\'us M.'
'Gonz\'alez-Herrero, Pablo'

_publ_section_title
;
 Homoleptic tris-cyclometalated platinum(iv) complexes: a new class of
 long-lived, highly efficient 3LC emitters
;
_journal_issue 5
_journal_name_full 'Chemical Science'
_journal_page_first 1875
_journal_paper_doi 10.1039/c3sc53187b
_journal_volume 5
_journal_year 2014
_chemical_formula_sum 'C35 H20 Cl2 F9 N3 O3 Pt S'
_chemical_formula_weight 999.59
_chemical_name_systematic
; 
 ? 
;
_space_group_IT_number 2
_symmetry_cell_setting triclinic
_symmetry_space_group_name_Hall '-P 1'
_symmetry_space_group_name_H-M 'P -1'
_atom_sites_solution_hydrogens geom
_atom_sites_solution_primary direct
_atom_sites_solution_secondary difmap
_audit_creation_method SHELXL-97
_cell_angle_alpha 81.352(2)
_cell_angle_beta 88.049(2)
_cell_angle_gamma 80.752(2)
_cell_formula_units_Z 2
_cell_length_a 10.3618(9)
_cell_length_b 12.3271(11)
_cell_length_c 14.6981(12)
_cell_measurement_reflns_used 7410
_cell_measurement_temperature 100(2)
_cell_measurement_theta_max 2.35
_cell_measurement_theta_min 28.57
_cell_volume 1831.8(3)
_computing_cell_refinement 'Bruker SAINT'
_computing_data_collection 'Bruker SMART'
_computing_data_reduction 'Bruker SAINT'
_computing_molecular_graphics 'Bruker SHELXTL'
_computing_publication_material 'Bruker SHELXTL'
_computing_structure_refinement 'SHELXL-97 (Sheldrick, 1997)'
_computing_structure_solution 'SHELXS-97 (Sheldrick, 1990)'
_diffrn_ambient_temperature 100(2)
_diffrn_detector_area_resol_mean 8.26
_diffrn_measured_fraction_theta_full 0.994
_diffrn_measured_fraction_theta_max 0.912
_diffrn_measurement_device_type 'Bruker SMART APEX CCD'
_diffrn_measurement_method 'w-scan and phi scan'
_diffrn_radiation_monochromator graphite
_diffrn_radiation_source 'fine-focus sealed tube'
_diffrn_radiation_type MoK\a
_diffrn_radiation_wavelength 0.71073
_diffrn_reflns_av_R_equivalents 0.0201
_diffrn_reflns_av_sigmaI/netI 0.0256
_diffrn_reflns_limit_h_max 13
_diffrn_reflns_limit_h_min -13
_diffrn_reflns_limit_k_max 15
_diffrn_reflns_limit_k_min -15
_diffrn_reflns_limit_l_max 19
_diffrn_reflns_limit_l_min -19
_diffrn_reflns_number 22200
_diffrn_reflns_theta_full 26.00
_diffrn_reflns_theta_max 28.58
_diffrn_reflns_theta_min 1.69
_exptl_absorpt_coefficient_mu 4.119
_exptl_absorpt_correction_T_max 0.6165
_exptl_absorpt_correction_T_min 0.4792
_exptl_absorpt_correction_type multi-scan
_exptl_absorpt_process_details SADABS
_exptl_crystal_colour colourless
_exptl_crystal_density_diffrn 1.812
_exptl_crystal_density_method 'not measured'
_exptl_crystal_description block
_exptl_crystal_F_000 968
_exptl_crystal_size_max 0.20
_exptl_crystal_size_mid 0.20
_exptl_crystal_size_min 0.13
_platon_squeeze_details
;
;
_refine_diff_density_max 1.783
_refine_diff_density_min -1.398
_refine_diff_density_rms 0.136
_refine_ls_extinction_method none
_refine_ls_goodness_of_fit_ref 1.075
_refine_ls_hydrogen_treatment riding
_refine_ls_matrix_type full
_refine_ls_number_parameters 465
_refine_ls_number_reflns 8532
_refine_ls_number_restraints 24
_refine_ls_restrained_S_all 1.077
_refine_ls_R_factor_all 0.0376
_refine_ls_R_factor_gt 0.0355
_refine_ls_shift/su_max 0.003
_refine_ls_shift/su_mean 0.000
_refine_ls_structure_factor_coef Fsqd
_refine_ls_weighting_details 'calc w=1/[\s^2^(Fo^2^)+(0.0448P)^2^+6.2670P] where P=(Fo^2^+2Fc^2^)/3'
_refine_ls_weighting_scheme calc
_refine_ls_wR_factor_gt 0.0885
_refine_ls_wR_factor_ref 0.0899
_reflns_number_gt 8063
_reflns_number_total 8532
_reflns_threshold_expression >2sigma(I)
_cod_data_source_file c3sc53187b.txt
_cod_data_source_block fad67bssq
_cod_database_code 1514296

loop_
_symmetry_equiv_pos_as_xyz
'x, y, z'
'-x, -y, -z'

loop_
_atom_site_label
_atom_site_type_symbol
_atom_site_fract_x
_atom_site_fract_y
_atom_site_fract_z
_atom_site_U_iso_or_equiv
_atom_site_adp_type
_atom_site_occupancy
_atom_site_symmetry_multiplicity
_atom_site_calc_flag
_atom_site_refinement_flags
_atom_site_disorder_assembly
_atom_site_disorder_group
Pt1 Pt 0.985119(15) 0.720859(12) 0.730902(10) 0.02228(6) Uani 1 1 d . . .
N1 N 1.1020(3) 0.7887(3) 0.6324(2) 0.0267(7) Uani 1 1 d . A .
N2 N 1.0425(4) 0.5538(3) 0.7099(2) 0.0260(7) Uani 1 1 d . A .
C1 C 1.0864(4) 0.9023(4) 0.6176(3) 0.0288(9) Uani 1 1 d . . .
C2 C 1.1702(5) 0.9537(4) 0.5557(4) 0.0374(11) Uani 1 1 d . A .
H2 H 1.1609 1.0325 0.5447 0.045 Uiso 1 1 calc R . .
C3 C 1.2670(5) 0.8912(5) 0.5097(4) 0.0414(12) Uani 1 1 d . . .
H3 H 1.3250 0.9267 0.4683 0.050 Uiso 1 1 calc R A .
C4 C 1.2782(5) 0.7777(5) 0.5247(4) 0.0408(11) Uani 1 1 d . A .
H4 H 1.3424 0.7336 0.4926 0.049 Uiso 1 1 calc R . .
C5 C 1.1955(4) 0.7287(4) 0.5867(3) 0.0326(9) Uani 1 1 d . . .
H5 H 1.2045 0.6499 0.5978 0.039 Uiso 1 1 calc R A .
C6 C 0.9833(4) 0.9538(4) 0.6737(3) 0.0294(9) Uani 1 1 d . A .
C7 C 0.9230(4) 0.8815(4) 0.7389(3) 0.0270(8) Uani 1 1 d . A .
C8 C 0.8248(5) 0.9239(4) 0.7978(3) 0.0362(10) Uani 1 1 d . . .
H8 H 0.7834 0.8759 0.8419 0.043 Uiso 1 1 calc R A .
F1 F 0.6977(4) 1.0788(3) 0.8474(3) 0.0593(9) Uani 1 1 d . . .
F2 F 0.9927(3) 1.1396(2) 0.6040(2) 0.0431(7) Uani 1 1 d . . .
C9 C 0.7904(5) 1.0375(5) 0.7896(4) 0.0424(12) Uani 1 1 d . A .
C10 C 0.8433(5) 1.1125(4) 0.7260(4) 0.0424(12) Uani 1 1 d . . .
H10 H 0.8152 1.1904 0.7216 0.051 Uiso 1 1 calc R A .
C11 C 0.9394(5) 1.0678(4) 0.6693(4) 0.0343(10) Uani 1 1 d . A .
C21 C 0.9663(4) 0.5165(4) 0.6512(3) 0.0274(8) Uani 1 1 d . . .
C22 C 0.9840(5) 0.4042(4) 0.6443(4) 0.0363(10) Uani 1 1 d . A .
H22 H 0.9294 0.3767 0.6054 0.044 Uiso 1 1 calc R . .
C23 C 1.0819(5) 0.3319(4) 0.6944(4) 0.0380(11) Uani 1 1 d . . .
H23 H 1.0937 0.2548 0.6902 0.046 Uiso 1 1 calc R A .
C24 C 1.1620(5) 0.3715(4) 0.7502(3) 0.0341(10) Uani 1 1 d . A .
H24 H 1.2311 0.3232 0.7831 0.041 Uiso 1 1 calc R . .
C25 C 1.1390(4) 0.4826(4) 0.7568(3) 0.0291(9) Uani 1 1 d . . .
H25 H 1.1927 0.5107 0.7959 0.035 Uiso 1 1 calc R A .
C26 C 0.8699(4) 0.6043(4) 0.6013(3) 0.0284(9) Uani 1 1 d . A .
C27 C 0.8558(4) 0.7100(4) 0.6285(3) 0.0241(8) Uani 1 1 d . A .
C28 C 0.7639(4) 0.7957(4) 0.5869(3) 0.0304(9) Uani 1 1 d . . .
H28 H 0.7531 0.8671 0.6058 0.037 Uiso 1 1 calc R A .
F3 F 0.5976(3) 0.8596(3) 0.4773(2) 0.0510(8) Uani 1 1 d . . .
F4 F 0.8097(3) 0.4924(3) 0.4971(2) 0.0506(8) Uani 1 1 d . . .
C29 C 0.6877(4) 0.7754(5) 0.5168(3) 0.0364(11) Uani 1 1 d . A .
C30 C 0.7014(5) 0.6765(5) 0.4858(3) 0.0413(12) Uani 1 1 d . . .
H30 H 0.6507 0.6657 0.4362 0.050 Uiso 1 1 calc R A .
C31 C 0.7925(5) 0.5914(5) 0.5291(3) 0.0354(10) Uani 1 1 d . A .
N3 N 0.8637(12) 0.6691(10) 0.8381(8) 0.026(3) Uiso 0.518(13) 1 d P A 1
C41 C 0.9088(13) 0.6648(10) 0.9254(8) 0.031(3) Uiso 0.518(13) 1 d P A 1
C42 C 0.8337(12) 0.6373(10) 1.0005(7) 0.036(2) Uiso 0.518(13) 1 d P A 1
H42 H 0.8645 0.6365 1.0607 0.043 Uiso 0.518(13) 1 calc PR A 1
C43 C 0.7142(12) 0.6113(11) 0.9877(8) 0.040(3) Uiso 0.518(13) 1 d P A 1
H43 H 0.6601 0.5932 1.0395 0.048 Uiso 0.518(13) 1 calc PR A 1
C44 C 0.6708(12) 0.6108(11) 0.9009(8) 0.033(3) Uiso 0.518(13) 1 d P A 1
H44 H 0.5891 0.5885 0.8918 0.040 Uiso 0.518(13) 1 calc PR A 1
C45 C 0.7477(13) 0.6432(11) 0.8272(9) 0.029(3) Uiso 0.518(13) 1 d P A 1
H45 H 0.7163 0.6470 0.7667 0.035 Uiso 0.518(13) 1 calc PR A 1
C46 C 1.0408(13) 0.6919(10) 0.9276(8) 0.032(3) Uiso 0.518(13) 1 d P A 1
C47 C 1.0976(12) 0.7205(9) 0.8437(8) 0.026(3) Uiso 0.518(13) 1 d P A 1
C48 C 1.2244(12) 0.7522(10) 0.8392(9) 0.031(3) Uiso 0.518(13) 1 d P A 1
H48 H 1.2624 0.7767 0.7815 0.037 Uiso 0.518(13) 1 calc PR A 1
F5 F 1.4127(7) 0.7791(7) 0.9153(5) 0.0442(18) Uiso 0.518(13) 1 d P A 1
F6 F 1.0642(8) 0.6608(7) 1.0895(5) 0.049(2) Uiso 0.518(13) 1 d P A 1
C49 C 1.2913(12) 0.7468(10) 0.9202(8) 0.035(3) Uiso 0.518(13) 1 d P A 1
C50 C 1.2383(12) 0.7174(10) 1.0045(8) 0.038(2) Uiso 0.518(13) 1 d P A 1
H50 H 1.2845 0.7159 1.0596 0.045 Uiso 0.518(13) 1 calc PR A 1
C51 C 1.1143(12) 0.6900(10) 1.0060(8) 0.038(2) Uiso 0.518(13) 1 d P A 1
N3' N 0.8856(12) 0.6563(10) 0.8378(8) 0.024(3) Uiso 0.482(13) 1 d P A 2
C41' C 0.9403(13) 0.6447(10) 0.9229(8) 0.027(3) Uiso 0.482(13) 1 d P A 2
C42' C 0.8709(13) 0.6016(11) 1.0006(8) 0.037(3) Uiso 0.482(13) 1 d P A 2
H42' H 0.9090 0.5915 1.0598 0.045 Uiso 0.482(13) 1 calc PR A 2
C43' C 0.7442(13) 0.5730(12) 0.9917(9) 0.041(3) Uiso 0.482(13) 1 d P A 2
H43' H 0.6946 0.5497 1.0445 0.050 Uiso 0.482(13) 1 calc PR A 2
C44' C 0.6949(14) 0.5802(13) 0.9028(9) 0.041(3) Uiso 0.482(13) 1 d P A 2
H44' H 0.6143 0.5558 0.8941 0.049 Uiso 0.482(13) 1 calc PR A 2
C45' C 0.7649(14) 0.6231(12) 0.8285(10) 0.029(4) Uiso 0.482(13) 1 d P A 2
H45' H 0.7297 0.6303 0.7686 0.035 Uiso 0.482(13) 1 calc PR A 2
C46' C 1.0730(12) 0.6747(10) 0.9203(7) 0.026(3) Uiso 0.482(13) 1 d P A 2
C47' C 1.1241(12) 0.7153(9) 0.8314(8) 0.020(3) Uiso 0.482(13) 1 d P A 2
C48' C 1.2469(12) 0.7395(9) 0.8229(8) 0.026(3) Uiso 0.482(13) 1 d P A 2
H48' H 1.2820 0.7648 0.7644 0.031 Uiso 0.482(13) 1 calc PR A 2
F5' F 1.4426(8) 0.7487(7) 0.8947(6) 0.047(2) Uiso 0.482(13) 1 d P A 2
F6' F 1.1085(7) 0.6197(7) 1.0820(4) 0.0382(19) Uiso 0.482(13) 1 d P A 2
C49' C 1.3200(13) 0.7263(11) 0.9017(9) 0.036(3) Uiso 0.482(13) 1 d P A 2
C50' C 1.2774(13) 0.6878(10) 0.9900(8) 0.038(3) Uiso 0.482(13) 1 d P A 2
H50' H 1.3310 0.6803 1.0425 0.045 Uiso 0.482(13) 1 calc PR A 2
C51' C 1.1533(12) 0.6615(10) 0.9962(7) 0.032(2) Uiso 0.482(13) 1 d P A 2
C91 C 0.4396(13) 0.0217(13) 0.7563(9) 0.041(3) Uiso 0.46(2) 1 d P B 1
H91A H 0.4764 0.0892 0.7303 0.049 Uiso 0.46(2) 1 calc PR B 1
H91B H 0.4679 0.0001 0.8210 0.049 Uiso 0.46(2) 1 calc PR B 1
Cl1 Cl 0.2653(4) 0.0497(4) 0.7515(6) 0.0514(13) Uiso 0.46(2) 1 d P B 1
Cl2 Cl 0.4961(4) -0.0866(7) 0.6928(3) 0.0597(16) Uiso 0.46(2) 1 d P B 1
C91' C 0.4133(17) 0.0637(17) 0.7366(13) 0.070(4) Uiso 0.54(2) 1 d P B 2
H91C H 0.4046 0.1258 0.6848 0.084 Uiso 0.54(2) 1 calc PR B 2
H91D H 0.4618 0.0853 0.7861 0.084 Uiso 0.54(2) 1 calc PR B 2
Cl1' Cl 0.2566(4) 0.0436(3) 0.7778(5) 0.0544(12) Uiso 0.54(2) 1 d P B 2
Cl2' Cl 0.5023(5) -0.0521(8) 0.6997(3) 0.0715(15) Uiso 0.54(2) 1 d P B 2
C99 C 0.5146(6) 0.4889(5) 0.6597(4) 0.0298(13) Uiso 0.718(4) 1 d PD C 1
F91 F 0.3913(5) 0.5113(4) 0.6351(4) 0.0419(12) Uiso 0.718(4) 1 d PD C 1
F92 F 0.5538(6) 0.5799(5) 0.6820(4) 0.0466(16) Uiso 0.718(4) 1 d PD C 1
F93 F 0.5840(5) 0.4659(4) 0.5846(3) 0.0544(12) Uiso 0.718(4) 1 d PD C 1
S1 S 0.54295(18) 0.37130(14) 0.75174(13) 0.0324(4) Uiso 0.718(4) 1 d PD C 1
O1 O 0.4622(6) 0.4116(5) 0.8250(4) 0.0556(15) Uiso 0.718(4) 1 d PD C 1
O2 O 0.5013(6) 0.2863(5) 0.7079(5) 0.0517(15) Uiso 0.718(4) 1 d PD C 1
O3 O 0.6854(7) 0.3668(6) 0.7616(5) 0.055(2) Uiso 0.718(4) 1 d PD C 1
C99' C 0.5788(12) 0.3714(10) 0.7266(8) 0.011(2) Uiso 0.282(4) 1 d PD C 2
F91' F 0.6345(15) 0.3686(14) 0.6430(10) 0.082(5) Uiso 0.282(4) 1 d PD C 2
F92' F 0.5079(16) 0.2922(15) 0.7438(12) 0.082(6) Uiso 0.282(4) 1 d PD C 2
F93' F 0.6732(11) 0.3501(10) 0.7855(8) 0.033(3) Uiso 0.282(4) 1 d PD C 2
S1' S 0.4739(4) 0.5089(4) 0.7246(3) 0.0375(12) Uiso 0.282(4) 1 d PD C 2
O1' O 0.5441(17) 0.5919(15) 0.7019(11) 0.048(5) Uiso 0.282(4) 1 d PD C 2
O2' O 0.4301(13) 0.4990(12) 0.8155(8) 0.045(3) Uiso 0.282(4) 1 d PD C 2
O3' O 0.3743(11) 0.5102(10) 0.6648(9) 0.028(3) Uiso 0.282(4) 1 d PD C 2

loop_
_atom_site_aniso_label
_atom_site_aniso_U_11
_atom_site_aniso_U_22
_atom_site_aniso_U_33
_atom_site_aniso_U_23
_atom_site_aniso_U_13
_atom_site_aniso_U_12
Pt1 0.02533(9) 0.02260(9) 0.01985(8) -0.00017(5) -0.00514(5) -0.00839(6)
N1 0.0243(17) 0.0294(18) 0.0259(17) 0.0031(14) -0.0078(13) -0.0082(14)
N2 0.0285(17) 0.0283(18) 0.0228(17) -0.0025(14) -0.0008(13) -0.0106(14)
C1 0.028(2) 0.029(2) 0.030(2) 0.0037(17) -0.0123(17) -0.0102(17)
C2 0.035(2) 0.036(2) 0.040(3) 0.010(2) -0.008(2) -0.013(2)
C3 0.032(2) 0.050(3) 0.040(3) 0.010(2) -0.001(2) -0.016(2)
C4 0.028(2) 0.049(3) 0.043(3) 0.003(2) 0.002(2) -0.009(2)
C5 0.026(2) 0.033(2) 0.038(2) -0.0014(19) -0.0030(18) -0.0070(18)
C6 0.028(2) 0.028(2) 0.033(2) 0.0007(17) -0.0125(17) -0.0078(17)
C7 0.027(2) 0.026(2) 0.030(2) -0.0043(16) -0.0088(16) -0.0068(16)
C8 0.036(2) 0.039(3) 0.035(2) -0.007(2) -0.0023(19) -0.011(2)
F1 0.055(2) 0.056(2) 0.069(2) -0.0250(18) 0.0115(17) -0.0024(17)
F2 0.0459(17) 0.0297(14) 0.0535(18) 0.0047(13) -0.0091(14) -0.0136(12)
C9 0.035(3) 0.045(3) 0.048(3) -0.020(2) -0.002(2) 0.000(2)
C10 0.043(3) 0.031(2) 0.055(3) -0.009(2) -0.016(2) -0.006(2)
C11 0.034(2) 0.028(2) 0.042(3) -0.0006(19) -0.0113(19) -0.0104(18)
C21 0.026(2) 0.032(2) 0.027(2) -0.0068(17) 0.0028(16) -0.0118(17)
C22 0.029(2) 0.041(3) 0.044(3) -0.019(2) 0.0002(19) -0.0095(19)
C23 0.034(2) 0.033(2) 0.050(3) -0.014(2) 0.004(2) -0.0075(19)
C24 0.032(2) 0.033(2) 0.036(2) -0.0029(19) 0.0027(18) -0.0054(18)
C25 0.028(2) 0.031(2) 0.029(2) -0.0006(17) -0.0044(16) -0.0100(17)
C26 0.0246(19) 0.040(2) 0.023(2) -0.0051(17) 0.0004(15) -0.0139(18)
C27 0.0223(18) 0.033(2) 0.0185(18) -0.0007(15) -0.0009(14) -0.0111(16)
C28 0.025(2) 0.037(2) 0.029(2) 0.0019(18) -0.0038(16) -0.0104(18)
F3 0.0392(16) 0.062(2) 0.0477(18) 0.0088(15) -0.0181(14) -0.0083(15)
F4 0.0430(17) 0.065(2) 0.0521(19) -0.0307(16) -0.0098(14) -0.0106(15)
C29 0.026(2) 0.052(3) 0.029(2) 0.008(2) -0.0071(17) -0.011(2)
C30 0.028(2) 0.069(4) 0.031(2) -0.009(2) -0.0069(18) -0.014(2)
C31 0.028(2) 0.052(3) 0.033(2) -0.017(2) 0.0002(18) -0.014(2)

loop_
_atom_type_symbol
_atom_type_description
_atom_type_scat_dispersion_real
_atom_type_scat_dispersion_imag
_atom_type_scat_source
C C 0.0033 0.0016 'International Tables Vol C Tables 4.2.6.8 and 6.1.1.4'
H H 0.0000 0.0000 'International Tables Vol C Tables 4.2.6.8 and 6.1.1.4'
N N 0.0061 0.0033 'International Tables Vol C Tables 4.2.6.8 and 6.1.1.4'
O O 0.0106 0.0060 'International Tables Vol C Tables 4.2.6.8 and 6.1.1.4'
F F 0.0171 0.0103 'International Tables Vol C Tables 4.2.6.8 and 6.1.1.4'
S S 0.1246 0.1234 'International Tables Vol C Tables 4.2.6.8 and 6.1.1.4'
Pt Pt -1.7033 8.3905 'International Tables Vol C Tables 4.2.6.8 and 6.1.1.4'
Cl Cl 0.1484 0.1585 'International Tables Vol C Tables 4.2.6.8 and 6.1.1.4'

loop_
_geom_angle_atom_site_label_1
_geom_angle_atom_site_label_2
_geom_angle_atom_site_label_3
_geom_angle
N3' Pt1 C7 98.1(4)
N3' Pt1 N1 173.4(4)
C7 Pt1 N1 81.09(17)
N3' Pt1 C47 74.9(5)
C7 Pt1 C47 86.3(3)
N1 Pt1 C47 98.5(4)
N3' Pt1 N3 6.8(5)
C7 Pt1 N3 92.6(4)
N1 Pt1 N3 173.1(3)
C47 Pt1 N3 78.4(5)
N3' Pt1 C27 97.7(4)
C7 Pt1 C27 95.71(17)
N1 Pt1 C27 88.89(14)
C47 Pt1 C27 172.6(3)
N3 Pt1 C27 94.4(3)
N3' Pt1 C47' 82.4(5)
C7 Pt1 C47' 90.1(3)
N1 Pt1 C47' 91.1(4)
C47 Pt1 C47' 9.0(4)
N3 Pt1 C47' 86.3(5)
C27 Pt1 C47' 174.1(3)
N3' Pt1 N2 84.6(4)
C7 Pt1 N2 174.51(15)
N1 Pt1 N2 96.82(14)
C47 Pt1 N2 99.1(3)
N3 Pt1 N2 89.7(3)
C27 Pt1 N2 79.14(16)
C47' Pt1 N2 95.0(3)
C5 N1 C1 120.3(4)
C5 N1 Pt1 123.7(3)
C1 N1 Pt1 115.9(3)
C25 N2 C21 120.1(4)
C25 N2 Pt1 124.1(3)
C21 N2 Pt1 115.4(3)
N1 C1 C2 118.6(4)
N1 C1 C6 113.2(4)
C2 C1 C6 128.2(4)
C3 C2 C1 120.7(5)
C4 C3 C2 119.2(5)
C5 C4 C3 119.2(5)
N1 C5 C4 122.0(5)
C11 C6 C7 117.5(4)
C11 C6 C1 126.1(4)
C7 C6 C1 116.4(4)
C8 C7 C6 120.5(4)
C8 C7 Pt1 126.2(3)
C6 C7 Pt1 113.2(3)
C9 C8 C7 117.8(5)
F1 C9 C8 118.0(5)
F1 C9 C10 117.3(5)
C8 C9 C10 124.6(5)
C11 C10 C9 115.9(5)
F2 C11 C10 117.6(4)
F2 C11 C6 118.7(4)
C10 C11 C6 123.7(5)
N2 C21 C22 119.3(4)
N2 C21 C26 114.0(4)
C22 C21 C26 126.7(4)
C21 C22 C23 119.7(4)
C24 C23 C22 120.3(5)
C25 C24 C23 118.1(5)
N2 C25 C24 122.4(4)
C31 C26 C27 117.5(4)
C31 C26 C21 125.5(4)
C27 C26 C21 117.1(4)
C28 C27 C26 120.3(4)
C28 C27 Pt1 126.1(3)
C26 C27 Pt1 113.6(3)
C27 C28 C29 118.8(5)
C30 C29 F3 118.8(4)
C30 C29 C28 123.0(5)
F3 C29 C28 118.2(5)
C29 C30 C31 117.3(4)
F4 C31 C30 118.0(4)
F4 C31 C26 119.0(5)
C30 C31 C26 123.0(5)
C45 N3 C41 119.2(11)
C45 N3 Pt1 124.3(9)
C41 N3 Pt1 116.4(8)
C42 C41 N3 121.0(11)
C42 C41 C46 125.4(10)
N3 C41 C46 113.6(10)
C43 C42 C41 118.8(10)
C42 C43 C44 120.5(11)
C43 C44 C45 118.5(11)
N3 C45 C44 121.8(12)
C47 C46 C51 117.5(11)
C47 C46 C41 115.9(10)
C51 C46 C41 126.6(10)
C46 C47 C48 119.8(10)
C46 C47 Pt1 115.6(8)
C48 C47 Pt1 124.4(9)
C49 C48 C47 118.9(11)
C50 C49 F5 118.7(10)
C50 C49 C48 122.6(11)
F5 C49 C48 118.5(10)
C49 C50 C51 116.6(10)
F6 C51 C50 115.8(10)
F6 C51 C46 119.8(10)
C50 C51 C46 124.5(11)
C41' N3' C45' 120.2(11)
C41' N3' Pt1 117.3(9)
C45' N3' Pt1 122.5(9)
N3' C41' C42' 118.9(11)
N3' C41' C46' 113.6(10)
C42' C41' C46' 127.5(10)
C41' C42' C43' 121.0(11)
C44' C43' C42' 118.3(12)
C45' C44' C43' 119.0(13)
C44' C45' N3' 122.4(13)
C51' C46' C47' 118.3(10)
C51' C46' C41' 124.7(10)
C47' C46' C41' 117.0(9)
C48' C47' C46' 120.4(10)
C48' C47' Pt1 130.0(9)
C46' C47' Pt1 109.5(8)
C47' C48' C49' 118.0(11)
F5' C49' C48' 119.0(11)
F5' C49' C50' 116.0(10)
C48' C49' C50' 124.9(11)
C51' C50' C49' 115.7(11)
C50' C51' F6' 117.8(10)
C50' C51' C46' 122.6(10)
F6' C51' C46' 119.6(10)
Cl2 C91 Cl1 108.8(7)
Cl2' C91' Cl1' 113.4(9)
F91 C99 F93 106.5(5)
F91 C99 F92 110.2(5)
F93 C99 F92 105.7(5)
F91 C99 S1 111.6(4)
F93 C99 S1 110.3(4)
F92 C99 S1 112.3(5)
O2 S1 O1 117.7(4)
O2 S1 O3 117.1(4)
O1 S1 O3 115.8(4)
O2 S1 C99 100.4(4)
O1 S1 C99 102.1(3)
O3 S1 C99 98.3(4)
F93' C99' F92' 107.8(11)
F93' C99' F91' 106.7(11)
F92' C99' F91' 109.1(11)
F93' C99' S1' 115.4(9)
F92' C99' S1' 110.1(12)
F91' C99' S1' 107.5(10)
O1' S1' O3' 114.1(8)
O1' S1' O2' 113.3(9)
O3' S1' O2' 111.6(7)
O1' S1' C99' 111.0(10)
O3' S1' C99' 105.9(7)
O2' S1' C99' 99.7(7)

loop_
_geom_bond_atom_site_label_1
_geom_bond_atom_site_label_2
_geom_bond_distance
Pt1 N3' 1.986(12)
Pt1 C7 2.002(4)
Pt1 N1 2.026(4)
Pt1 C47 2.058(11)
Pt1 N3 2.072(11)
Pt1 C27 2.082(4)
Pt1 C47' 2.084(11)
Pt1 N2 2.116(4)
N1 C5 1.347(6)
N1 C1 1.368(6)
N2 C25 1.352(6)
N2 C21 1.365(5)
C1 C2 1.390(6)
C1 C6 1.451(7)
C2 C3 1.385(8)
C3 C4 1.370(8)
C4 C5 1.370(7)
C6 C11 1.398(6)
C6 C7 1.408(6)
C7 C8 1.401(7)
C8 C9 1.376(7)
F1 C9 1.349(6)
F2 C11 1.369(6)
C9 C10 1.378(8)
C10 C11 1.377(8)
C21 C22 1.386(7)
C21 C26 1.473(6)
C22 C23 1.389(7)
C23 C24 1.377(7)
C24 C25 1.370(7)
C26 C31 1.395(6)
C26 C27 1.404(6)
C27 C28 1.385(6)
C28 C29 1.394(6)
F3 C29 1.353(6)
F4 C31 1.356(6)
C29 C30 1.350(8)
C30 C31 1.385(8)
N3 C45 1.313(17)
N3 C41 1.371(16)
C41 C42 1.361(15)
C41 C46 1.462(16)
C42 C43 1.354(15)
C43 C44 1.370(16)
C44 C45 1.371(17)
C46 C47 1.370(16)
C46 C51 1.399(16)
C47 C48 1.427(16)
C48 C49 1.385(16)
F5 C49 1.376(13)
F6 C51 1.337(13)
C49 C50 1.361(16)
C50 C51 1.378(15)
N3' C41' 1.370(16)
N3' C45' 1.394(18)
C41' C42' 1.410(16)
C41' C46' 1.478(16)
C42' C43' 1.428(17)
C43' C44' 1.404(18)
C44' C45' 1.38(2)
C46' C51' 1.389(15)
C46' C47' 1.442(15)
C47' C48' 1.351(16)
C48' C49' 1.380(16)
F5' C49' 1.340(14)
F6' C51' 1.382(12)
C49' C50' 1.396(17)
C50' C51' 1.373(16)
C91 Cl2 1.756(14)
C91 Cl1 1.784(14)
C91' Cl2' 1.720(17)
C91' Cl1' 1.755(16)
C99 F91 1.314(7)
C99 F93 1.339(7)
C99 F92 1.339(7)
C99 S1 1.822(7)
S1 O2 1.438(7)
S1 O1 1.440(6)
S1 O3 1.479(7)
C99' F93' 1.297(13)
C99' F92' 1.304(15)
C99' F91' 1.343(15)
C99' S1' 1.858(13)
S1' O1' 1.344(14)
S1' O3' 1.375(11)
S1' O2' 1.391(12)

loop_
_platon_squeeze_void_nr
_platon_squeeze_void_average_x
_platon_squeeze_void_average_y
_platon_squeeze_void_average_z
_platon_squeeze_void_volume
_platon_squeeze_void_count_electrons
_platon_squeeze_void_content
1 -0.013 0.000 0.000 164 76 ' '
